data_4033655
loop_
_publ_author_name
'Van Raden, Jeff M.'
'Leonhardt, Erik J.'
'Zakharov, Lev N.'
'P\'erez-Guardiola, A'
'P\'erez-Jim\'enez, A J'
'Marshall, Checkers R.'
'Brozek, Carl K.'
'Sancho-Garc\'ia, J C'
'Jasti, Ramesh'

_publ_section_title
;
 Precision Nanotube Mimics via Self-Assembly of Programmed Carbon
 Nanohoops.
;
_journal_name_full 'The Journal of organic chemistry'
_journal_paper_doi 10.1021/acs.joc.9b02340
_journal_year 2019
_chemical_formula_sum 'C77 H41 Cl15 F12'
_chemical_formula_weight 1725.85
_space_group_crystal_system trigonal
_space_group_IT_number 147
_space_group_name_Hall '-P 3'
_space_group_name_H-M_alt 'P -3'
_symmetry_space_group_name_Hall '-P 3'
_symmetry_space_group_name_H-M 'P -3'
_atom_sites_solution_hydrogens geom
_audit_creation_method SHELXL-2014/7
_cell_angle_alpha 90
_cell_angle_beta 90
_cell_angle_gamma 120
_cell_formula_units_Z 2
_cell_length_a 19.8149(6)
_cell_length_b 19.8149(6)
_cell_length_c 13.6041(6)
_cell_measurement_reflns_used 2506
_cell_measurement_temperature 173(2)
_cell_measurement_theta_max 65.05
_cell_measurement_theta_min 2.57
_cell_volume 4625.8(3)
_computing_cell_refinement 'Bruker SAINT'
_computing_data_collection 'Bruker APEX2'
_computing_data_reduction 'Bruker SAINT'
_computing_molecular_graphics 'Bruker SHELXTL'
_computing_publication_material 'BRUKER SHELXTL'
_computing_structure_refinement 'SHELXL-2014/7 (Sheldrick, 2014)'
_computing_structure_solution 'SHELXS-97 (Sheldrick 2008)'
_diffrn_ambient_temperature 173(2)
_diffrn_measured_fraction_theta_full 0.998
_diffrn_measured_fraction_theta_max 0.998
_diffrn_measurement_device_type 'Bruker Apex II CCD'
_diffrn_measurement_method '\f and \w scans'
_diffrn_radiation_type CuK\a
_diffrn_radiation_wavelength 1.54178
_diffrn_reflns_av_R_equivalents 0.1426
_diffrn_reflns_av_unetI/netI 0.1122
_diffrn_reflns_Laue_measured_fraction_full 0.998
_diffrn_reflns_Laue_measured_fraction_max 0.998
_diffrn_reflns_limit_h_max 23
_diffrn_reflns_limit_h_min -22
_diffrn_reflns_limit_k_max 23
_diffrn_reflns_limit_k_min -23
_diffrn_reflns_limit_l_max 15
_diffrn_reflns_limit_l_min -16
_diffrn_reflns_number 33778
_diffrn_reflns_point_group_measured_fraction_full 0.998
_diffrn_reflns_point_group_measured_fraction_max 0.998
_diffrn_reflns_theta_full 66.593
_diffrn_reflns_theta_max 66.593
_diffrn_reflns_theta_min 2.575
_diffrn_source 'Incoatec I\mS'
_exptl_absorpt_coefficient_mu 4.606
_exptl_absorpt_correction_T_max 0.7528
_exptl_absorpt_correction_T_min 0.5762
_exptl_absorpt_correction_type multi-scan
_exptl_absorpt_process_details SADABS
_exptl_crystal_colour colorless
_exptl_crystal_density_diffrn 1.239
_exptl_crystal_description needle
_exptl_crystal_F_000 1732
_exptl_crystal_size_max 0.130
_exptl_crystal_size_mid 0.020
_exptl_crystal_size_min 0.020
_platon_squeeze_details
;
The molecule form a columns in the packing. 
In the structure there are five CHCl3 solvent molecules
located inside and outside the columns. These CHCl3 
solvent molecules have been located and refined.
Another CHCl3 solvent molecules are highly diosrdered 
and occipied positions in the center line of 
the columns. Those CHCl3 solvent molecules were treated
by SQUEEZE. It is hard to evaluate how many molecules 
could located in area treated by SQUEEZE; these 
positions could be not full occupied.     
;
_refine_diff_density_max 0.683
_refine_diff_density_min -0.594
_refine_diff_density_rms 0.087
_refine_ls_extinction_method none
_refine_ls_goodness_of_fit_ref 1.033
_refine_ls_hydrogen_treatment constr
_refine_ls_matrix_type full
_refine_ls_number_parameters 313
_refine_ls_number_reflns 5443
_refine_ls_number_restraints 0
_refine_ls_restrained_S_all 1.033
_refine_ls_R_factor_all 0.1466
_refine_ls_R_factor_gt 0.0829
_refine_ls_shift/su_max 0.000
_refine_ls_shift/su_mean 0.000
_refine_ls_structure_factor_coef Fsqd
_refine_ls_weighting_details 'w=1/[\s^2^(Fo^2^)+(0.1125P)^2^] where P=(Fo^2^+2Fc^2^)/3'
_refine_ls_weighting_scheme calc
_refine_ls_wR_factor_gt 0.2261
_refine_ls_wR_factor_ref 0.2475
_reflns_Friedel_coverage 0.000
_reflns_number_gt 2437
_reflns_number_total 5443
_reflns_threshold_expression 'I > 2\s(I)'
_cod_data_source_file jo9b02340_si_001.cif
_cod_data_source_block cu_jastir117_0m_a_sqd
_cod_database_code 4033655
_shelx_shelxl_version_number 2014/7
_shelx_space_group_comment
;
The symmetry employed for this shelxl refinement is uniquely defined
by the following loop, which should always be used as a source of
symmetry information in preference to the above space-group names.
They are only intended as comments.
;
_shelx_estimated_absorpt_t_min 0.586
_shelx_estimated_absorpt_t_max 0.914
_platon_squeeze_void_probe_radius 1.20

loop_
_space_group_symop_operation_xyz
'x, y, z'
'-y, x-y, z'
'-x+y, -x, z'
'-x, -y, -z'
'y, -x+y, -z'
'x-y, x, -z'

loop_
_atom_site_label
_atom_site_type_symbol
_atom_site_fract_x
_atom_site_fract_y
_atom_site_fract_z
_atom_site_U_iso_or_equiv
_atom_site_adp_type
_atom_site_occupancy
_atom_site_site_symmetry_order
_atom_site_calc_flag
_atom_site_refinement_flags_posn
_atom_site_refinement_flags_adp
_atom_site_refinement_flags_occupancy
F1 F 0.3608(2) -0.09039(18) 0.9386(2) 0.0456(9) Uani 1 1 d . . .
F2 F 0.4401(2) 0.05956(18) 0.9112(2) 0.0440(9) Uani 1 1 d . . .
F3 F 0.4280(2) 0.01976(18) 0.5679(2) 0.0442(9) Uani 1 1 d . . .
F4 F 0.34250(19) -0.12967(17) 0.5944(2) 0.0405(8) Uani 1 1 d . . .
C1 C 0.3428(3) -0.1186(3) 0.7676(4) 0.0312(13) Uani 1 1 d . . .
C2 C 0.3748(3) -0.0654(3) 0.8443(5) 0.0361(15) Uani 1 1 d . . .
C3 C 0.4195(3) 0.0156(3) 0.8301(5) 0.0355(14) Uani 1 1 d . . .
C4 C 0.4352(3) 0.0484(3) 0.7379(4) 0.0299(13) Uani 1 1 d . . .
C5 C 0.4120(3) -0.0057(3) 0.6611(5) 0.0344(14) Uani 1 1 d . . .
C6 C 0.3664(3) -0.0850(3) 0.6747(4) 0.0331(14) Uani 1 1 d . . .
C7 C 0.4603(3) 0.1314(3) 0.7220(4) 0.0292(13) Uani 1 1 d . . .
C8 C 0.5128(3) 0.1898(3) 0.7842(5) 0.0368(15) Uani 1 1 d . . .
H8A H 0.5436 0.1789 0.8280 0.044 Uiso 1 1 calc R U .
C9 C 0.5211(3) 0.2643(3) 0.7836(4) 0.0337(14) Uani 1 1 d . . .
H9A H 0.5567 0.3031 0.8274 0.040 Uiso 1 1 calc R U .
C10 C 0.4774(3) 0.2818(3) 0.7190(4) 0.0315(13) Uani 1 1 d . . .
C11 C 0.4318(4) 0.2248(4) 0.6502(5) 0.0399(16) Uani 1 1 d . . .
H11A H 0.4063 0.2372 0.6002 0.048 Uiso 1 1 calc R U .
C12 C 0.4226(4) 0.1506(3) 0.6524(4) 0.0376(15) Uani 1 1 d . . .
H12A H 0.3900 0.1129 0.6054 0.045 Uiso 1 1 calc R U .
C13 C 0.4655(3) 0.3500(3) 0.7311(4) 0.0314(14) Uani 1 1 d . . .
C14 C 0.4590(3) 0.3725(3) 0.8259(4) 0.0331(14) Uani 1 1 d . . .
H14A H 0.4796 0.3579 0.8797 0.040 Uiso 1 1 calc R U .
C15 C 0.4231(3) 0.4157(3) 0.8427(5) 0.0344(14) Uani 1 1 d . . .
H15A H 0.4179 0.4293 0.9082 0.041 Uiso 1 1 calc R U .
C16 C 0.3946(3) 0.4396(3) 0.7658(5) 0.0318(14) Uani 1 1 d . . .
C17 C 0.4099(3) 0.4239(3) 0.6692(4) 0.0329(14) Uani 1 1 d . . .
H17A H 0.3952 0.4435 0.6144 0.039 Uiso 1 1 calc R U .
C18 C 0.4456(3) 0.3807(3) 0.6542(4) 0.0317(14) Uani 1 1 d . . .
H18A H 0.4568 0.3720 0.5890 0.038 Uiso 1 1 calc R U .
C19 C 0.3358(3) 0.4646(3) 0.7794(5) 0.0374(15) Uani 1 1 d . . .
C20 C 0.2777(3) 0.4251(3) 0.8516(5) 0.0348(14) Uani 1 1 d . . .
H20A H 0.2843 0.3943 0.8999 0.042 Uiso 1 1 calc R U .
C21 C 0.2108(3) 0.4314(4) 0.8516(4) 0.0373(15) Uani 1 1 d . . .
H21A H 0.1722 0.4050 0.9005 0.045 Uiso 1 1 calc R U .
C22 C 0.1996(3) 0.4754(3) 0.7815(4) 0.0326(14) Uani 1 1 d . . .
C23 C 0.2606(3) 0.5205(3) 0.7175(4) 0.0319(14) Uani 1 1 d . . .
H23A H 0.2557 0.5552 0.6738 0.038 Uiso 1 1 calc R U .
C24 C 0.3270(3) 0.5163(3) 0.7156(4) 0.0298(13) Uani 1 1 d . . .
H24A H 0.3677 0.5480 0.6712 0.036 Uiso 1 1 calc R U .
C1S C 0.3333 0.6667 0.4253(9) 0.052(3) Uani 1 3 d S T P
H1SA H 0.3333 0.6667 0.3518 0.062 Uiso 1 3 calc R U P
C2S C 0.3333 0.6667 0.9279(9) 0.045(3) Uani 1 3 d S T P
H2SA H 0.3333 0.6667 0.8544 0.054 Uiso 1 3 calc R U P
C3S C 0.0970(8) 0.2498(10) 0.6198(10) 0.162(6) Uani 1 1 d . . .
H3SA H 0.0973 0.1999 0.6096 0.195 Uiso 1 1 calc R U .
Cl1 Cl 0.38894(10) 0.76315(10) 0.46477(14) 0.0564(5) Uani 1 1 d . . .
Cl2 Cl 0.38930(11) 0.76314(10) 0.96956(14) 0.0598(5) Uani 1 1 d . . .
Cl3 Cl 0.0424(2) 0.2641(3) 0.5237(4) 0.1856(18) Uani 1 1 d . . .
Cl4 Cl 0.1883(2) 0.3270(2) 0.6124(3) 0.1415(13) Uani 1 1 d . . .
Cl5 Cl 0.0498(3) 0.2470(2) 0.7292(4) 0.210(2) Uani 1 1 d . . .

loop_
_atom_site_aniso_label
_atom_site_aniso_U_11
_atom_site_aniso_U_22
_atom_site_aniso_U_33
_atom_site_aniso_U_23
_atom_site_aniso_U_13
_atom_site_aniso_U_12
F1 0.058(2) 0.0307(18) 0.0303(19) 0.0031(15) -0.0008(17) 0.0093(17)
F2 0.057(2) 0.0283(17) 0.034(2) -0.0049(15) -0.0071(17) 0.0121(16)
F3 0.065(2) 0.0274(17) 0.032(2) -0.0029(15) 0.0056(17) 0.0170(17)
F4 0.051(2) 0.0264(17) 0.034(2) -0.0054(15) -0.0002(16) 0.0117(15)
C1 0.034(3) 0.024(3) 0.037(4) 0.001(3) 0.005(3) 0.015(3)
C2 0.033(3) 0.033(3) 0.039(4) 0.004(3) -0.004(3) 0.015(3)
C3 0.042(4) 0.028(3) 0.038(4) -0.007(3) -0.003(3) 0.018(3)
C4 0.033(3) 0.027(3) 0.028(3) -0.004(3) 0.002(3) 0.014(3)
C5 0.035(3) 0.034(3) 0.035(4) 0.010(3) 0.006(3) 0.019(3)
C6 0.038(3) 0.031(3) 0.034(4) -0.006(3) 0.002(3) 0.019(3)
C7 0.030(3) 0.020(3) 0.039(4) -0.004(3) -0.001(3) 0.014(3)
C8 0.027(3) 0.042(4) 0.041(4) 0.000(3) -0.004(3) 0.017(3)
C9 0.038(3) 0.026(3) 0.038(4) 0.000(3) -0.002(3) 0.017(3)
C10 0.029(3) 0.034(3) 0.034(3) 0.002(3) 0.003(3) 0.018(3)
C11 0.046(4) 0.042(4) 0.036(4) -0.002(3) -0.009(3) 0.025(3)
C12 0.059(4) 0.033(3) 0.023(3) -0.006(3) -0.008(3) 0.025(3)
C13 0.027(3) 0.027(3) 0.039(4) 0.005(3) 0.004(3) 0.013(2)
C14 0.029(3) 0.037(3) 0.035(4) -0.002(3) -0.002(3) 0.018(3)
C15 0.033(3) 0.027(3) 0.043(4) -0.002(3) -0.005(3) 0.014(3)
C16 0.029(3) 0.030(3) 0.038(4) 0.002(3) 0.005(3) 0.015(3)
C17 0.036(3) 0.030(3) 0.034(4) 0.010(3) 0.006(3) 0.018(3)
C18 0.039(3) 0.035(3) 0.028(3) 0.005(3) 0.002(3) 0.025(3)
C19 0.037(3) 0.032(3) 0.041(4) -0.010(3) -0.002(3) 0.016(3)
C20 0.037(3) 0.031(3) 0.042(4) 0.003(3) 0.001(3) 0.021(3)
C21 0.031(3) 0.045(4) 0.037(4) -0.001(3) 0.003(3) 0.020(3)
C22 0.029(3) 0.035(3) 0.038(4) 0.005(3) -0.002(3) 0.019(3)
C23 0.032(3) 0.020(3) 0.042(4) -0.002(3) -0.003(3) 0.011(3)
C24 0.021(3) 0.029(3) 0.040(4) -0.002(3) -0.003(3) 0.013(2)
C1S 0.056(5) 0.056(5) 0.045(8) 0.000 0.000 0.028(2)
C2S 0.049(4) 0.049(4) 0.037(7) 0.000 0.000 0.024(2)
C3S 0.134(12) 0.219(17) 0.113(12) -0.023(11) -0.021(10) 0.073(12)
Cl1 0.0537(11) 0.0432(10) 0.0664(12) -0.0053(9) -0.0034(9) 0.0199(8)
Cl2 0.0604(12) 0.0495(10) 0.0609(12) -0.0014(9) 0.0001(9) 0.0212(9)
Cl3 0.147(3) 0.189(4) 0.185(4) 0.012(3) -0.022(3) 0.058(3)
Cl4 0.134(3) 0.132(3) 0.130(3) -0.034(2) -0.010(2) 0.046(2)
Cl5 0.241(5) 0.116(3) 0.183(4) 0.013(3) 0.054(4) 0.021(3)

loop_
_atom_type_symbol
_atom_type_description
_atom_type_scat_dispersion_real
_atom_type_scat_dispersion_imag
_atom_type_scat_source
C C 0.0181 0.0091 'International Tables Vol C Tables 4.2.6.8 and 6.1.1.4'
H H 0.0000 0.0000 'International Tables Vol C Tables 4.2.6.8 and 6.1.1.4'
Cl Cl 0.3639 0.7018 'International Tables Vol C Tables 4.2.6.8 and 6.1.1.4'
F F 0.0727 0.0534 'International Tables Vol C Tables 4.2.6.8 and 6.1.1.4'

loop_
_geom_angle_atom_site_label_1
_geom_angle_atom_site_label_2
_geom_angle_atom_site_label_3
_geom_angle
_geom_angle_site_symmetry_1
_geom_angle_site_symmetry_3
C2 C1 C6 113.7(5) . .
C2 C1 C22 122.8(5) . 3
C6 C1 C22 122.1(5) . 3
F1 C2 C1 120.2(5) . .
F1 C2 C3 116.4(5) . .
C1 C2 C3 123.4(6) . .
F2 C3 C4 121.4(5) . .
F2 C3 C2 116.4(5) . .
C4 C3 C2 122.0(5) . .
C3 C4 C5 114.1(5) . .
C3 C4 C7 122.1(5) . .
C5 C4 C7 122.8(5) . .
F3 C5 C6 116.9(5) . .
F3 C5 C4 119.5(5) . .
C6 C5 C4 123.3(6) . .
F4 C6 C5 117.3(5) . .
F4 C6 C1 120.1(5) . .
C5 C6 C1 122.5(5) . .
C12 C7 C8 118.2(5) . .
C12 C7 C4 119.0(5) . .
C8 C7 C4 122.2(5) . .
C7 C8 C9 121.1(5) . .
C7 C8 H8A 119.4 . .
C9 C8 H8A 119.4 . .
C10 C9 C8 120.4(6) . .
C10 C9 H9A 119.8 . .
C8 C9 H9A 119.8 . .
C9 C10 C11 116.9(5) . .
C9 C10 C13 123.8(5) . .
C11 C10 C13 118.4(5) . .
C12 C11 C10 122.2(6) . .
C12 C11 H11A 118.9 . .
C10 C11 H11A 118.9 . .
C7 C12 C11 120.5(5) . .
C7 C12 H12A 119.8 . .
C11 C12 H12A 119.8 . .
C18 C13 C14 118.3(5) . .
C18 C13 C10 122.1(5) . .
C14 C13 C10 118.3(5) . .
C15 C14 C13 120.8(6) . .
C15 C14 H14A 119.6 . .
C13 C14 H14A 119.6 . .
C14 C15 C16 120.9(6) . .
C14 C15 H15A 119.6 . .
C16 C15 H15A 119.6 . .
C15 C16 C17 117.4(5) . .
C15 C16 C19 122.8(6) . .
C17 C16 C19 118.4(5) . .
C18 C17 C16 120.4(5) . .
C18 C17 H17A 119.8 . .
C16 C17 H17A 119.8 . .
C13 C18 C17 121.3(6) . .
C13 C18 H18A 119.4 . .
C17 C18 H18A 119.4 . .
C20 C19 C24 117.7(5) . .
C20 C19 C16 117.2(5) . .
C24 C19 C16 124.3(5) . .
C21 C20 C19 119.9(6) . .
C21 C20 H20A 120.1 . .
C19 C20 H20A 120.1 . .
C22 C21 C20 121.1(6) . .
C22 C21 H21A 119.4 . .
C20 C21 H21A 119.4 . .
C21 C22 C23 118.3(5) . .
C21 C22 C1 117.7(5) . 2
C23 C22 C1 123.1(5) . 2
C24 C23 C22 121.9(5) . .
C24 C23 H23A 119.0 . .
C22 C23 H23A 119.0 . .
C23 C24 C19 120.3(5) . .
C23 C24 H24A 119.8 . .
C19 C24 H24A 119.8 . .
Cl1 C1S Cl1 111.0(4) . 2_665
Cl1 C1S Cl1 111.0(4) . 3_565
Cl1 C1S Cl1 111.0(4) 2_665 3_565
Cl1 C1S H1SA 107.9 . .
Cl1 C1S H1SA 107.9 2_665 .
Cl1 C1S H1SA 107.9 3_565 .
Cl2 C2S Cl2 110.1(4) 2_665 3_565
Cl2 C2S Cl2 110.1(4) 2_665 .
Cl2 C2S Cl2 110.1(4) 3_565 .
Cl2 C2S H2SA 108.8 2_665 .
Cl2 C2S H2SA 108.8 3_565 .
Cl2 C2S H2SA 108.8 . .
Cl4 C3S Cl5 113.1(8) . .
Cl4 C3S Cl3 105.5(9) . .
Cl5 C3S Cl3 105.6(9) . .
Cl4 C3S H3SA 110.8 . .
Cl5 C3S H3SA 110.8 . .
Cl3 C3S H3SA 110.8 . .

loop_
_geom_bond_atom_site_label_1
_geom_bond_atom_site_label_2
_geom_bond_distance
_geom_bond_site_symmetry_2
F1 C2 1.353(7) .
F2 C3 1.337(6) .
F3 C5 1.342(7) .
F4 C6 1.334(6) .
C1 C2 1.390(8) .
C1 C6 1.395(8) .
C1 C22 1.498(8) 3
C2 C3 1.406(8) .
C3 C4 1.376(8) .
C4 C5 1.399(8) .
C4 C7 1.476(7) .
C5 C6 1.379(8) .
C7 C12 1.373(8) .
C7 C8 1.391(8) .
C8 C9 1.402(8) .
C8 H8A 0.9500 .
C9 C10 1.393(8) .
C9 H9A 0.9500 .
C10 C11 1.395(8) .
C10 C13 1.492(8) .
C11 C12 1.388(8) .
C11 H11A 0.9500 .
C12 H12A 0.9500 .
C13 C18 1.363(8) .
C13 C14 1.391(8) .
C14 C15 1.379(8) .
C14 H14A 0.9500 .
C15 C16 1.379(8) .
C15 H15A 0.9500 .
C16 C17 1.418(8) .
C16 C19 1.488(8) .
C17 C18 1.372(7) .
C17 H17A 0.9500 .
C18 H18A 0.9500 .
C19 C20 1.415(8) .
C19 C24 1.418(8) .
C20 C21 1.393(8) .
C20 H20A 0.9500 .
C21 C22 1.383(8) .
C21 H21A 0.9500 .
C22 C23 1.392(8) .
C22 C1 1.498(8) 2
C23 C24 1.360(7) .
C23 H23A 0.9500 .
C24 H24A 0.9500 .
C1S Cl1 1.747(4) .
C1S Cl1 1.747(4) 2_665
C1S Cl1 1.747(4) 3_565
C1S H1SA 1.0000 .
C2S Cl2 1.757(4) 2_665
C2S Cl2 1.757(4) 3_565
C2S Cl2 1.757(4) .
C2S H2SA 1.0000 .
C3S Cl4 1.690(14) .
C3S Cl5 1.745(14) .
C3S Cl3 1.807(15) .
C3S H3SA 1.0000 .

loop_
_geom_torsion_atom_site_label_1
_geom_torsion_atom_site_label_2
_geom_torsion_atom_site_label_3
_geom_torsion_atom_site_label_4
_geom_torsion
_geom_torsion_site_symmetry_1
_geom_torsion_site_symmetry_4
C6 C1 C2 F1 -176.0(5) . .
C22 C1 C2 F1 17.5(8) 3 .
C6 C1 C2 C3 6.9(8) . .
C22 C1 C2 C3 -159.6(6) 3 .
F1 C2 C3 F2 -3.3(8) . .
C1 C2 C3 F2 173.9(5) . .
F1 C2 C3 C4 -177.5(5) . .
C1 C2 C3 C4 -0.3(9) . .
F2 C3 C4 C5 178.0(5) . .
C2 C3 C4 C5 -8.0(8) . .
F2 C3 C4 C7 -13.1(9) . .
C2 C3 C4 C7 160.9(5) . .
C3 C4 C5 F3 -176.5(5) . .
C7 C4 C5 F3 14.7(8) . .
C3 C4 C5 C6 9.9(8) . .
C7 C4 C5 C6 -158.9(6) . .
F3 C5 C6 F4 0.4(8) . .
C4 C5 C6 F4 174.1(5) . .
F3 C5 C6 C1 -177.2(5) . .
C4 C5 C6 C1 -3.5(9) . .
C2 C1 C6 F4 177.4(5) . .
C22 C1 C6 F4 -16.0(8) 3 .
C2 C1 C6 C5 -5.0(8) . .
C22 C1 C6 C5 161.6(5) 3 .
C3 C4 C7 C12 -130.1(6) . .
C5 C4 C7 C12 37.9(8) . .
C3 C4 C7 C8 40.5(8) . .
C5 C4 C7 C8 -151.6(6) . .
C12 C7 C8 C9 6.8(9) . .
C4 C7 C8 C9 -163.8(5) . .
C7 C8 C9 C10 -1.0(9) . .
C8 C9 C10 C11 -6.0(8) . .
C8 C9 C10 C13 162.4(6) . .
C9 C10 C11 C12 7.5(9) . .
C13 C10 C11 C12 -161.6(6) . .
C8 C7 C12 C11 -5.5(9) . .
C4 C7 C12 C11 165.4(6) . .
C10 C11 C12 C7 -1.7(10) . .
C9 C10 C13 C18 158.1(6) . .
C11 C10 C13 C18 -33.6(8) . .
C9 C10 C13 C14 -35.1(8) . .
C11 C10 C13 C14 133.1(6) . .
C18 C13 C14 C15 9.1(8) . .
C10 C13 C14 C15 -158.2(5) . .
C13 C14 C15 C16 -1.8(9) . .
C14 C15 C16 C17 -5.5(8) . .
C14 C15 C16 C19 161.1(6) . .
C15 C16 C17 C18 5.6(8) . .
C19 C16 C17 C18 -161.6(5) . .
C14 C13 C18 C17 -9.0(8) . .
C10 C13 C18 C17 157.7(5) . .
C16 C17 C18 C13 1.8(9) . .
C15 C16 C19 C20 -36.0(8) . .
C17 C16 C19 C20 130.5(6) . .
C15 C16 C19 C24 154.2(6) . .
C17 C16 C19 C24 -39.3(8) . .
C24 C19 C20 C21 6.6(8) . .
C16 C19 C20 C21 -163.9(5) . .
C19 C20 C21 C22 0.4(9) . .
C20 C21 C22 C23 -7.1(9) . .
C20 C21 C22 C1 162.5(5) . 2
C21 C22 C23 C24 6.7(9) . .
C1 C22 C23 C24 -162.3(6) 2 .
C22 C23 C24 C19 0.4(9) . .
C20 C19 C24 C23 -7.0(8) . .
C16 C19 C24 C23 162.8(6) . .

loop_
_platon_squeeze_void_nr
_platon_squeeze_void_average_x
_platon_squeeze_void_average_y
_platon_squeeze_void_average_z
_platon_squeeze_void_volume
_platon_squeeze_void_count_electrons
_platon_squeeze_void_content
1 0.000 0.000 -0.003 1249 498 ' '
